data_4118171
loop_
_publ_author_name
'Virginia Valderrey'
'Eduardo C. Escudero-Ad\'an'
'Pablo Ballester'

_publ_section_title
;
 Polyatomic Anion Assistance in the Assembly of [2]Pseudorotaxanes
;
_journal_name_full 'Journal of the American Chemical Society'
_journal_page_first 10733
_journal_page_last 10736
_journal_paper_doi 10.1021/ja301900s
_journal_volume 134
_journal_year 2012
_chemical_formula_sum 'C202 H200 N28 O6'
_chemical_formula_weight 3115.90
_chemical_name_systematic
; 
 ? 
;
_space_group_IT_number 14
_symmetry_cell_setting monoclinic
_symmetry_space_group_name_Hall '-P 2yn'
_symmetry_space_group_name_H-M 'P 1 21/n 1'
_atom_sites_solution_hydrogens geom
_atom_sites_solution_primary direct
_atom_sites_solution_secondary difmap
_audit_creation_method SHELXL-97
_cell_angle_alpha 90.00
_cell_angle_beta 106.645(5)
_cell_angle_gamma 90.00
_cell_formula_units_Z 1
_cell_length_a 10.7378(18)
_cell_length_b 22.469(4)
_cell_length_c 18.161(3)
_cell_measurement_reflns_used 1150
_cell_measurement_temperature 100(2)
_cell_measurement_theta_max 16.01
_cell_measurement_theta_min 2.18
_cell_volume 4198.1(12)
_computing_cell_refinement 'Bruker APEX2 v2011.4-0'
_computing_data_collection 'Bruker APEX2 v2011.4-0'
_computing_data_reduction 'Bruker SAINT V7.60A'
_computing_molecular_graphics 'Bruker SHELXTL'
_computing_publication_material 'Bruker SHELXTL'
_computing_structure_refinement 'SHELXS-97 (Sheldrick, 2008)'
_computing_structure_solution Sir2011
_diffrn_ambient_temperature 100(2)
_diffrn_detector_area_resol_mean 512
_diffrn_detector_type '4K CCD area detector APEX II'
_diffrn_measured_fraction_theta_full 0.996
_diffrn_measured_fraction_theta_max 0.996
_diffrn_measurement_device_type 'APEX DUO Kappa 4-axis goniometer'
_diffrn_measurement_method
;
 Fullsphere data collection, phi and omega scans
;
_diffrn_measurement_specimen_support 'magnetic support whith MicroMount'
_diffrn_radiation_monochromator 'Quazar MX Multilayer Optics'
_diffrn_radiation_type MoK\a
_diffrn_radiation_wavelength 0.71073
_diffrn_reflns_av_R_equivalents 0.0000
_diffrn_reflns_av_sigmaI/netI 0.0550
_diffrn_reflns_limit_h_max 10
_diffrn_reflns_limit_h_min -11
_diffrn_reflns_limit_k_max 23
_diffrn_reflns_limit_k_min 0
_diffrn_reflns_limit_l_max 19
_diffrn_reflns_limit_l_min 0
_diffrn_reflns_number 5115
_diffrn_reflns_theta_full 21.98
_diffrn_reflns_theta_max 21.98
_diffrn_reflns_theta_min 1.48
_diffrn_source 'Micorfocus source E025 IuS'
_diffrn_source_current 0.6
_diffrn_source_power 50
_diffrn_source_size '0.2 mm x 0.2 mm fine focus'
_diffrn_source_type 'Bruker APEX DUO'
_exptl_absorpt_coefficient_mu 0.076
_exptl_absorpt_correction_T_max 0.9962
_exptl_absorpt_correction_T_min 0.9924
_exptl_absorpt_correction_type empirical
_exptl_absorpt_process_details
; 
 TWINABS Version 2008/0 Bruker-Nonius
 Blessing, Acta Cryst. (1995) A51 33-38
;
_exptl_crystal_colour colourless
_exptl_crystal_density_diffrn 1.232
_exptl_crystal_description Block
_exptl_crystal_F_000 1656
_exptl_crystal_size_max 0.10
_exptl_crystal_size_mid 0.05
_exptl_crystal_size_min 0.05
_refine_diff_density_max 0.519
_refine_diff_density_min -0.621
_refine_diff_density_rms 0.111
_refine_ls_extinction_method none
_refine_ls_goodness_of_fit_ref 1.137
_refine_ls_hydrogen_treatment noref
_refine_ls_matrix_type full
_refine_ls_number_parameters 694
_refine_ls_number_reflns 5115
_refine_ls_number_restraints 752
_refine_ls_restrained_S_all 1.079
_refine_ls_R_factor_all 0.1649
_refine_ls_R_factor_gt 0.1291
_refine_ls_shift/su_max 0.018
_refine_ls_shift/su_mean 0.001
_refine_ls_structure_factor_coef Fsqd
_refine_ls_weighting_details 'calc w=1/[\s^2^(Fo^2^)+(0.1467P)^2^+25.1448P] where P=(Fo^2^+2Fc^2^)/3'
_refine_ls_weighting_scheme calc
_refine_ls_wR_factor_gt 0.3270
_refine_ls_wR_factor_ref 0.3480
_reflns_number_gt 3809
_reflns_number_total 5115
_reflns_threshold_expression >2sigma(I)
_cod_data_source_file ja301900s_si_003.cif
_cod_data_source_block mo_vv039_04
_cod_original_cell_volume 4198.0(12)
_cod_database_code 4118171

loop_
_symmetry_equiv_pos_as_xyz
'x, y, z'
'-x+1/2, y+1/2, -z+1/2'
'-x, -y, -z'
'x-1/2, -y-1/2, z-1/2'

loop_
_atom_site_label
_atom_site_type_symbol
_atom_site_fract_x
_atom_site_fract_y
_atom_site_fract_z
_atom_site_U_iso_or_equiv
_atom_site_adp_type
_atom_site_occupancy
_atom_site_symmetry_multiplicity
_atom_site_calc_flag
_atom_site_refinement_flags
_atom_site_disorder_assembly
_atom_site_disorder_group
C1 C 0.5343(7) 0.2333(3) 0.8558(4) 0.0387(11) Uani 1 1 d U . .
C2 C 0.5061(6) 0.2163(3) 0.9217(4) 0.0398(13) Uani 1 1 d U . .
H2 H 0.4775 0.1789 0.9317 0.048 Uiso 1 1 calc R . .
C3 C 0.5279(6) 0.2654(3) 0.9710(4) 0.0378(12) Uani 1 1 d U . .
H3 H 0.5180 0.2656 1.0202 0.045 Uiso 1 1 calc R . .
C4 C 0.5660(6) 0.3128(3) 0.9359(4) 0.0327(11) Uani 1 1 d U . .
C5 C 0.5960(6) 0.3759(3) 0.9580(4) 0.0325(10) Uani 1 1 d U . .
C6 C 0.5270(6) 0.4187(3) 0.8937(4) 0.0334(11) Uani 1 1 d U . .
C7 C 0.4065(6) 0.4035(3) 0.8446(4) 0.0387(13) Uani 1 1 d U . .
H7 H 0.3676 0.3678 0.8518 0.046 Uiso 1 1 calc R . .
C8 C 0.3431(7) 0.4412(3) 0.7849(4) 0.0427(14) Uani 1 1 d U . .
H8 H 0.2619 0.4308 0.7526 0.051 Uiso 1 1 calc R . .
C9 C 0.4006(7) 0.4941(3) 0.7734(4) 0.0425(13) Uani 1 1 d U . .
C10 C 0.5185(7) 0.5099(3) 0.8242(4) 0.0402(14) Uani 1 1 d U . .
H10 H 0.5570 0.5459 0.8181 0.048 Uiso 1 1 calc R . .
C11 C 0.5791(7) 0.4727(3) 0.8835(4) 0.0358(13) Uani 1 1 d U . .
H11 H 0.6576 0.4845 0.9177 0.043 Uiso 1 1 calc R . .
C12 C 0.3427(7) 0.5296(3) 0.7080(4) 0.0471(15) Uani 1 1 d U . .
C13 C 0.2997(8) 0.5574(4) 0.6494(4) 0.0496(18) Uani 1 1 d U . .
C14 C 0.5460(7) 0.3902(3) 1.0290(4) 0.0393(16) Uani 1 1 d U . .
H14A H 0.4542 0.3828 1.0160 0.059 Uiso 1 1 calc R . .
H14B H 0.5629 0.4312 1.0431 0.059 Uiso 1 1 calc R . .
H14C H 0.5902 0.3653 1.0713 0.059 Uiso 1 1 calc R . .
C15 C 0.7420(6) 0.3853(3) 0.9828(4) 0.0333(11) Uani 1 1 d U . .
C16 C 0.8302(7) 0.3896(3) 1.0543(4) 0.0391(13) Uani 1 1 d U . .
H16 H 0.8112 0.3881 1.1011 0.047 Uiso 1 1 calc R . .
C17 C 0.9544(7) 0.3967(3) 1.0440(4) 0.0408(13) Uani 1 1 d U . .
H17 H 1.0318 0.4007 1.0831 0.049 Uiso 1 1 calc R . .
C18 C 0.9426(6) 0.3967(3) 0.9683(4) 0.0368(11) Uani 1 1 d U . .
C19 C 1.0407(6) 0.4058(3) 0.9233(4) 0.0394(11) Uani 1 1 d U . .
C20 C 0.9919(7) 0.4511(3) 0.8595(4) 0.0422(16) Uani 1 1 d U . .
H20A H 0.9181 0.4351 0.8213 0.063 Uiso 1 1 calc R . .
H20B H 1.0596 0.4598 0.8362 0.063 Uiso 1 1 calc R . .
H20C H 0.9671 0.4869 0.8804 0.063 Uiso 1 1 calc R . .
C21 C 1.1658(7) 0.4309(4) 0.9796(5) 0.0485(18) Uani 1 1 d U . .
H21A H 1.1470 0.4686 0.9991 0.073 Uiso 1 1 calc R . .
H21B H 1.2307 0.4363 0.9532 0.073 Uiso 1 1 calc R . .
H21C H 1.1973 0.4037 1.0215 0.073 Uiso 1 1 calc R . .
C22 C 1.0711(6) 0.3489(3) 0.8917(4) 0.0351(11) Uani 1 1 d U . .
C23 C 1.1789(7) 0.3130(3) 0.9101(4) 0.0420(14) Uani 1 1 d U . .
H23 H 1.2536 0.3197 0.9503 0.050 Uiso 1 1 calc R . .
C24 C 1.1598(7) 0.2653(3) 0.8598(4) 0.0384(13) Uani 1 1 d U . .
H24 H 1.2198 0.2355 0.8596 0.046 Uiso 1 1 calc R . .
C25 C 1.0375(6) 0.2698(3) 0.8108(4) 0.0344(12) Uani 1 1 d U . .
C26 C 0.9659(7) 0.2327(3) 0.7417(4) 0.0362(11) Uani 1 1 d U . .
C27 C 0.9138(7) 0.2720(3) 0.6716(4) 0.0374(12) Uani 1 1 d U . .
C28 C 0.9843(7) 0.3212(3) 0.6601(4) 0.0438(14) Uani 1 1 d U . .
H28 H 1.0622 0.3300 0.6969 0.053 Uiso 1 1 calc R . .
C29 C 0.9443(8) 0.3570(4) 0.5973(4) 0.0497(15) Uani 1 1 d U . .
H29 H 0.9927 0.3904 0.5925 0.060 Uiso 1 1 calc R . .
C30 C 0.8305(8) 0.3433(4) 0.5403(4) 0.0473(13) Uani 1 1 d U . .
C31 C 0.7610(7) 0.2940(3) 0.5505(4) 0.0445(14) Uani 1 1 d U . .
H31 H 0.6842 0.2845 0.5132 0.053 Uiso 1 1 calc R . .
C32 C 0.8024(7) 0.2583(3) 0.6145(4) 0.0397(13) Uani 1 1 d U . .
H32 H 0.7546 0.2247 0.6191 0.048 Uiso 1 1 calc R . .
C33 C 0.7858(8) 0.3795(4) 0.4735(5) 0.0519(16) Uani 1 1 d U . .
C34 C 0.7474(8) 0.4090(4) 0.4160(5) 0.0524(18) Uani 1 1 d U . .
C35 C 1.0595(7) 0.1886(3) 0.7243(4) 0.0411(16) Uani 1 1 d U . .
H35A H 1.1318 0.2095 0.7154 0.062 Uiso 1 1 calc R . .
H35B H 1.0161 0.1660 0.6794 0.062 Uiso 1 1 calc R . .
H35C H 1.0903 0.1621 0.7672 0.062 Uiso 1 1 calc R . .
C36 C 0.8566(7) 0.1980(3) 0.7598(4) 0.0388(11) Uani 1 1 d U . .
C37 C 0.8472(8) 0.1405(4) 0.7760(5) 0.0502(14) Uani 1 1 d U . .
H37 H 0.9117 0.1120 0.7804 0.060 Uiso 1 1 calc R . .
C38 C 0.7219(8) 0.1301(4) 0.7854(5) 0.0519(14) Uani 1 1 d U . .
H38 H 0.6890 0.0936 0.7953 0.062 Uiso 1 1 calc R . .
C39 C 0.6597(7) 0.1830(3) 0.7773(4) 0.0433(12) Uani 1 1 d U . .
C40 C 0.5254(7) 0.1991(3) 0.7819(4) 0.0429(12) Uani 1 1 d U . .
C41 C 0.4553(8) 0.2367(4) 0.7114(4) 0.0497(18) Uani 1 1 d U . .
H41A H 0.3705 0.2473 0.7146 0.075 Uiso 1 1 calc R . .
H41B H 0.4472 0.2140 0.6655 0.075 Uiso 1 1 calc R . .
H41C H 0.5046 0.2721 0.7102 0.075 Uiso 1 1 calc R . .
C42 C 0.4477(8) 0.1418(4) 0.7820(5) 0.0521(18) Uani 1 1 d U . .
H42A H 0.4900 0.1184 0.8264 0.078 Uiso 1 1 calc R . .
H42B H 0.4432 0.1193 0.7363 0.078 Uiso 1 1 calc R . .
H42C H 0.3614 0.1517 0.7833 0.078 Uiso 1 1 calc R . .
N1 N 0.5690(5) 0.2916(3) 0.8647(3) 0.0351(11) Uani 1 1 d U . .
H1 H 0.5901 0.3126 0.8306 0.042 Uiso 1 1 calc R . .
N2 N 0.8118(5) 0.3891(2) 0.9316(3) 0.0329(11) Uani 1 1 d U . .
H2A H 0.7790 0.3871 0.8826 0.040 Uiso 1 1 calc R . .
N3 N 0.9855(5) 0.3207(3) 0.8310(3) 0.0351(11) Uani 1 1 d U . .
H3A H 0.9085 0.3335 0.8084 0.042 Uiso 1 1 calc R . .
N4 N 0.7420(5) 0.2244(3) 0.7631(3) 0.0385(11) Uani 1 1 d U . .
H4 H 0.7252 0.2618 0.7571 0.046 Uiso 1 1 calc R . .
O1B O 0.703(2) 0.3627(13) 0.7589(14) 0.0556(17) Uani 0.50 1 d PU . .
N1B N 0.6569(9) 0.3933(5) 0.7058(6) 0.0600(15) Uani 0.50 1 d PGU A .
C1B C 0.7358(6) 0.4288(5) 0.6752(6) 0.067(2) Uani 0.50 1 d PGU . .
H1B H 0.8283 0.4217 0.6960 0.081 Uiso 0.50 1 d PR A .
C2B C 0.6804(9) 0.4664(5) 0.6137(6) 0.0730(18) Uani 0.50 1 d PGDU A .
C3B C 0.5462(9) 0.4685(5) 0.5828(6) 0.075(2) Uani 0.50 1 d PGU . .
H3B H 0.5147 0.4957 0.5479 0.090 Uiso 0.50 1 d PR A .
C4B C 0.4673(6) 0.4330(6) 0.6134(6) 0.0747(18) Uani 0.50 1 d PGDU A .
C5B C 0.5226(9) 0.3954(5) 0.6749(6) 0.069(2) Uani 0.50 1 d PGU . .
H5B H 0.4698 0.3707 0.6965 0.083 Uiso 0.50 1 d PR A .
C6B C 0.7781(7) 0.4976(5) 0.5877(7) 0.0780(18) Uani 0.50 1 d PDU . .
C9B C 0.3270(7) 0.4276(6) 0.5860(8) 0.0785(18) Uani 0.50 1 d PDU . .
N2B N 0.7134(11) 0.5401(6) 0.5271(11) 0.080(2) Uani 0.25 1 d PDU A -1
H2B H 0.6317 0.5392 0.5033 0.096 Uiso 0.25 1 calc PR A -1
O2B O 0.8951(8) 0.4987(15) 0.5999(18) 0.080(4) Uani 0.25 1 d PDU A -1
C7B C 0.8039(13) 0.5843(7) 0.512(2) 0.081(2) Uani 0.25 1 d PDU . -1
H7BA H 0.8221 0.5727 0.4650 0.097 Uiso 0.25 1 d PR . -1
H7BB H 0.8832 0.5927 0.5510 0.097 Uiso 0.25 1 d PR . -1
C8B C 0.708(3) 0.6367(9) 0.490(2) 0.084(3) Uani 0.25 1 d PDU . -1
H8BA H 0.7422 0.6717 0.4732 0.125 Uiso 0.25 1 d PR . -1
H8BB H 0.6291 0.6250 0.4527 0.125 Uiso 0.25 1 d PR . -1
H8BC H 0.6898 0.6449 0.5382 0.125 Uiso 0.25 1 d PR . -1
N3B N 0.2793(9) 0.4690(8) 0.5215(11) 0.079(2) Uani 0.25 1 d PDU B -1
H3BA H 0.3247 0.4954 0.5023 0.095 Uiso 0.25 1 d PR B -1
O3B O 0.2450(19) 0.3955(11) 0.5986(14) 0.085(4) Uani 0.25 1 d PDU B -1
C10B C 0.1398(12) 0.4578(14) 0.4870(13) 0.078(2) Uani 0.25 1 d PDU B -1
H10A H 0.0975 0.4779 0.5198 0.094 Uiso 0.25 1 d PR B -1
H10B H 0.1256 0.4158 0.4904 0.094 Uiso 0.25 1 d PR B -1
C11B C 0.065(3) 0.476(2) 0.4047(15) 0.078(3) Uani 0.25 1 d PDU . -1
H11A H -0.0268 0.4678 0.3887 0.117 Uiso 0.25 1 d PR . -1
H11B H 0.0778 0.5184 0.4014 0.117 Uiso 0.25 1 d PR . -1
H11C H 0.1061 0.4558 0.3717 0.117 Uiso 0.25 1 d PR . -1
N2B' N 0.7460(12) 0.5476(9) 0.5336(13) 0.080(2) Uani 0.25 1 d PDU A -2
H2B' H 0.6725 0.5657 0.5237 0.096 Uiso 0.25 1 calc PR A -2
O2B' O 0.8909(12) 0.4977(13) 0.6255(15) 0.081(4) Uani 0.25 1 d PDU A -2
C7B' C 0.8464(19) 0.5651(14) 0.4972(16) 0.081(2) Uani 0.25 1 d PDU . -2
H7BC H 0.9187 0.5394 0.4992 0.097 Uiso 0.25 1 d PR . -2
H7BD H 0.8738 0.5984 0.5311 0.097 Uiso 0.25 1 d PR . -2
C8B' C 0.759(3) 0.6031(18) 0.4319(18) 0.082(2) Uani 0.25 1 d PDU . -2
H8BD H 0.8156 0.6258 0.4099 0.123 Uiso 0.25 1 d PR . -2
H8BE H 0.7303 0.5681 0.4014 0.123 Uiso 0.25 1 d PR . -2
H8BF H 0.6857 0.6268 0.4331 0.123 Uiso 0.25 1 d PR . -2
N3B' N 0.2502(13) 0.4486(14) 0.5100(10) 0.079(2) Uani 0.25 1 d PDU B -2
H3BB H 0.3005 0.4547 0.4787 0.094 Uiso 0.25 1 d PR B -2
O3B' O 0.266(3) 0.4112(13) 0.6281(12) 0.082(3) Uani 0.25 1 d PDU B -2
C10' C 0.1180(15) 0.4585(12) 0.4595(16) 0.078(2) Uani 0.25 1 d PDU . -2
H10C H 0.0821 0.4801 0.4942 0.093 Uiso 0.25 1 d PR . -2
H10D H 0.0747 0.4207 0.4493 0.093 Uiso 0.25 1 d PR . -2
C11' C 0.086(3) 0.501(3) 0.390(3) 0.078(3) Uani 0.25 1 d PDU . -2
H11D H -0.0061 0.5062 0.3673 0.117 Uiso 0.25 1 d PR . -2
H11E H 0.1278 0.5386 0.3999 0.117 Uiso 0.25 1 d PR . -2
H11F H 0.1203 0.4787 0.3546 0.117 Uiso 0.25 1 d PR . -2
N1C N 0.687(3) 0.3619(18) 0.7521(19) 0.0556(17) Uani 0.50 1 d P A 3
C1C C 0.6595(19) 0.4064(10) 0.7050(12) 0.0600(15) Uani 0.50 1 d P A 3
C2C C 0.6197(16) 0.4532(8) 0.6511(9) 0.063(5) Uani 0.50 1 d P A 3
H2CA H 0.6897 0.4809 0.6557 0.095 Uiso 0.50 1 d PR A 3
H2CB H 0.5941 0.4369 0.6001 0.095 Uiso 0.50 1 d PR A 3
H2CC H 0.5472 0.4735 0.6607 0.095 Uiso 0.50 1 d PR A 3
C2S C 0.8815(9) 0.2339(4) -0.0331(5) 0.071(3) Uani 1 1 d D . .
H2SA H 0.9057 0.2565 -0.0717 0.106 Uiso 0.60 1 d PR C 1
H2SB H 0.9155 0.2528 0.0160 0.106 Uiso 0.60 1 d PR C 1
H2SC H 0.7885 0.2319 -0.0456 0.106 Uiso 0.60 1 d PR C 1
H2SD H 0.8151 0.2178 -0.0886 0.106 Uiso 0.40 1 calc PR C 2
H2SE H 0.8585 0.2270 0.0007 0.106 Uiso 0.40 1 calc PR C 2
H2SF H 0.7661 0.2733 -0.0527 0.106 Uiso 0.40 1 calc PR C 2
C1S C 0.9346(18) 0.1728(7) -0.0301(16) 0.114(8) Uani 0.60 1 d PD . .
N1S N 0.969(2) 0.1233(9) -0.022(2) 0.224(16) Uani 0.60 1 d PD . .
C1S' C 0.900(4) 0.1887(12) 0.0289(15) 0.111(11) Uani 0.40 1 d PD D 2
N1S' N 0.918(4) 0.1519(14) 0.0754(17) 0.161(15) Uani 0.40 1 d PD D 2

loop_
_atom_site_aniso_label
_atom_site_aniso_U_11
_atom_site_aniso_U_22
_atom_site_aniso_U_33
_atom_site_aniso_U_23
_atom_site_aniso_U_13
_atom_site_aniso_U_12
C1 0.028(2) 0.046(2) 0.044(2) 0.0030(19) 0.012(2) 0.001(2)
C2 0.028(3) 0.045(2) 0.047(3) 0.009(2) 0.012(2) 0.003(2)
C3 0.027(3) 0.049(3) 0.041(2) 0.008(2) 0.016(2) 0.005(2)
C4 0.022(2) 0.048(2) 0.034(2) 0.0052(18) 0.017(2) 0.002(2)
C5 0.0226(19) 0.049(2) 0.028(2) 0.0031(18) 0.0111(17) 0.004(2)
C6 0.023(2) 0.047(2) 0.030(2) 0.002(2) 0.0074(18) 0.003(2)
C7 0.024(2) 0.051(3) 0.038(3) 0.008(2) 0.005(2) -0.002(2)
C8 0.027(3) 0.053(3) 0.041(3) 0.007(2) -0.001(2) 0.000(2)
C9 0.034(2) 0.049(3) 0.038(2) 0.004(2) 0.000(2) 0.001(2)
C10 0.036(3) 0.044(3) 0.035(3) -0.002(2) 0.001(2) 0.001(2)
C11 0.029(3) 0.045(3) 0.031(3) -0.003(2) 0.004(2) 0.001(2)
C12 0.040(3) 0.048(3) 0.043(3) 0.005(2) -0.004(2) -0.001(3)
C13 0.043(4) 0.049(4) 0.045(3) 0.007(3) -0.006(3) -0.005(3)
C14 0.033(3) 0.058(4) 0.028(3) 0.003(3) 0.010(3) 0.006(3)
C15 0.0247(18) 0.050(3) 0.025(2) 0.001(2) 0.0072(16) 0.003(2)
C16 0.031(2) 0.055(3) 0.027(2) 0.000(3) 0.0034(19) 0.005(3)
C17 0.029(2) 0.054(3) 0.034(2) -0.004(3) 0.001(2) 0.003(3)
C18 0.0231(19) 0.049(3) 0.036(2) -0.004(2) 0.0047(18) 0.000(2)
C19 0.025(2) 0.048(2) 0.044(2) -0.006(2) 0.0081(19) -0.005(2)
C20 0.035(4) 0.044(3) 0.049(4) -0.005(3) 0.014(3) -0.005(3)
C21 0.028(3) 0.061(4) 0.054(4) -0.016(3) 0.007(3) -0.008(3)
C22 0.022(2) 0.045(2) 0.038(2) -0.0007(19) 0.0083(19) -0.0023(19)
C23 0.026(2) 0.049(3) 0.045(3) 0.002(2) 0.000(2) 0.002(2)
C24 0.025(2) 0.050(3) 0.038(3) 0.004(2) 0.005(2) 0.007(2)
C25 0.023(2) 0.047(2) 0.033(2) 0.0002(19) 0.0088(19) 0.0062(19)
C26 0.032(2) 0.044(2) 0.032(2) 0.0000(17) 0.0101(18) 0.0055(19)
C27 0.035(2) 0.047(2) 0.031(2) 0.000(2) 0.0107(19) 0.004(2)
C28 0.043(3) 0.050(3) 0.035(3) 0.004(2) 0.007(2) -0.001(2)
C29 0.053(3) 0.050(3) 0.041(3) 0.007(2) 0.006(2) -0.003(2)
C30 0.050(3) 0.049(3) 0.039(2) 0.004(2) 0.007(2) 0.005(2)
C31 0.043(3) 0.050(3) 0.037(3) 0.001(2) 0.006(2) 0.005(2)
C32 0.037(3) 0.048(3) 0.033(3) -0.002(2) 0.009(2) 0.003(2)
C33 0.058(3) 0.047(3) 0.046(3) 0.005(2) 0.006(3) 0.005(3)
C34 0.059(4) 0.043(4) 0.048(3) 0.006(3) 0.004(3) 0.003(3)
C35 0.038(3) 0.047(4) 0.041(4) -0.002(3) 0.017(3) 0.004(3)
C36 0.038(2) 0.041(2) 0.041(2) -0.002(2) 0.016(2) 0.0027(19)
C37 0.047(3) 0.043(2) 0.065(3) 0.001(3) 0.022(3) 0.005(2)
C38 0.048(3) 0.043(2) 0.069(3) 0.002(3) 0.022(3) -0.001(2)
C39 0.039(2) 0.042(2) 0.050(3) -0.001(2) 0.015(2) -0.0008(19)
C40 0.035(2) 0.048(2) 0.046(2) -0.001(2) 0.011(2) -0.002(2)
C41 0.039(4) 0.061(4) 0.045(3) -0.002(3) 0.005(3) -0.001(3)
C42 0.041(4) 0.059(4) 0.054(4) -0.003(3) 0.009(4) -0.009(3)
N1 0.026(2) 0.048(2) 0.036(2) 0.0013(19) 0.015(2) -0.001(2)
N2 0.0204(19) 0.050(3) 0.028(2) -0.002(2) 0.0063(17) 0.003(2)
N3 0.022(2) 0.045(2) 0.037(2) -0.0019(19) 0.0062(19) 0.0029(19)
N4 0.034(2) 0.039(2) 0.042(3) -0.002(2) 0.012(2) 0.0016(19)
O1B 0.038(4) 0.077(4) 0.055(4) -0.014(3) 0.020(3) -0.009(3)
N1B 0.040(3) 0.083(4) 0.057(3) -0.012(3) 0.015(2) -0.011(3)
C1B 0.048(3) 0.087(4) 0.064(4) -0.008(3) 0.013(3) -0.015(3)
C2B 0.053(3) 0.092(3) 0.070(3) -0.004(3) 0.011(3) -0.016(3)
C3B 0.052(3) 0.095(4) 0.073(4) -0.004(3) 0.009(3) -0.015(3)
C4B 0.049(2) 0.096(4) 0.073(3) -0.005(3) 0.007(3) -0.014(3)
C5B 0.044(3) 0.091(4) 0.068(4) -0.009(3) 0.009(3) -0.013(3)
C6B 0.056(3) 0.098(3) 0.076(3) -0.003(3) 0.013(3) -0.022(3)
C9B 0.048(3) 0.103(4) 0.078(3) -0.008(3) 0.007(3) -0.015(3)
N2B 0.059(3) 0.099(3) 0.078(4) -0.002(3) 0.014(3) -0.026(3)
O2B 0.055(4) 0.104(7) 0.080(8) -0.016(7) 0.017(6) -0.019(6)
C7B 0.059(3) 0.100(3) 0.080(4) -0.002(3) 0.014(3) -0.027(3)
C8B 0.063(5) 0.101(4) 0.082(5) -0.002(4) 0.013(4) -0.026(4)
N3B 0.047(3) 0.103(4) 0.079(4) -0.009(3) 0.006(3) -0.014(4)
O3B 0.054(5) 0.108(7) 0.083(7) -0.009(6) 0.005(7) -0.025(6)
C10B 0.046(3) 0.102(4) 0.079(4) -0.010(4) 0.007(3) -0.014(4)
C11B 0.047(4) 0.102(4) 0.078(4) -0.011(4) 0.008(4) -0.014(4)
N2B' 0.059(3) 0.099(3) 0.079(3) -0.003(3) 0.015(3) -0.026(3)
O2B' 0.055(4) 0.101(7) 0.081(8) -0.012(6) 0.013(5) -0.019(6)
C7B' 0.059(4) 0.100(4) 0.081(4) -0.002(3) 0.015(3) -0.028(4)
C8B' 0.060(4) 0.101(4) 0.080(4) -0.002(4) 0.014(4) -0.027(4)
N3B' 0.048(3) 0.102(4) 0.079(3) -0.010(3) 0.006(3) -0.014(3)
O3B' 0.052(5) 0.106(8) 0.080(6) -0.011(7) 0.008(5) -0.025(7)
C10' 0.046(4) 0.102(4) 0.079(4) -0.011(4) 0.007(3) -0.014(4)
C11' 0.047(5) 0.102(5) 0.078(5) -0.012(4) 0.008(4) -0.013(5)
N1C 0.038(4) 0.077(4) 0.055(4) -0.014(3) 0.020(3) -0.009(3)
C1C 0.040(3) 0.083(4) 0.057(3) -0.012(3) 0.015(2) -0.011(3)
C2C 0.045(10) 0.103(14) 0.040(9) 0.053(10) 0.008(8) -0.006(10)
C2S 0.053(6) 0.088(7) 0.058(6) 0.019(5) -0.007(5) -0.001(5)
C1S 0.081(13) 0.102(16) 0.18(2) 0.082(16) 0.075(14) 0.000(12)
N1S 0.138(18) 0.127(18) 0.47(5) 0.11(2) 0.18(2) 0.023(15)
C1S' 0.14(3) 0.13(3) 0.07(2) 0.01(2) 0.04(2) -0.03(2)
N1S' 0.21(4) 0.15(3) 0.11(2) 0.03(2) 0.03(3) -0.05(3)

loop_
_atom_type_symbol
_atom_type_description
_atom_type_scat_dispersion_real
_atom_type_scat_dispersion_imag
_atom_type_scat_source
C C 0.0033 0.0016 'International Tables Vol C Tables 4.2.6.8 and 6.1.1.4'
H H 0.0000 0.0000 'International Tables Vol C Tables 4.2.6.8 and 6.1.1.4'
N N 0.0061 0.0033 'International Tables Vol C Tables 4.2.6.8 and 6.1.1.4'
O O 0.0106 0.0060 'International Tables Vol C Tables 4.2.6.8 and 6.1.1.4'

loop_
_geom_angle_atom_site_label_1
_geom_angle_atom_site_label_2
_geom_angle_atom_site_label_3
_geom_angle
_geom_angle_site_symmetry_1
_geom_angle_site_symmetry_3
N1 C1 C2 106.6(6) . .
N1 C1 C40 122.4(6) . .
C2 C1 C40 130.9(7) . .
C1 C2 C3 107.6(7) . .
C4 C3 C2 109.5(6) . .
C3 C4 N1 104.9(6) . .
C3 C4 C5 133.7(6) . .
N1 C4 C5 121.3(6) . .
C4 C5 C15 109.8(5) . .
C4 C5 C6 111.9(6) . .
C15 C5 C6 111.9(6) . .
C4 C5 C14 108.6(6) . .
C15 C5 C14 107.2(5) . .
C6 C5 C14 107.1(5) . .
C11 C6 C7 118.2(6) . .
C11 C6 C5 122.1(6) . .
C7 C6 C5 119.7(6) . .
C6 C7 C8 120.6(7) . .
C9 C8 C7 120.1(7) . .
C10 C9 C8 118.9(7) . .
C10 C9 C12 120.9(7) . .
C8 C9 C12 120.1(7) . .
C11 C10 C9 120.4(7) . .
C10 C11 C6 121.7(7) . .
C13 C12 C9 174.8(9) . .
C12 C13 C34 177.9(9) . 3_666
N2 C15 C16 106.2(6) . .
N2 C15 C5 122.2(6) . .
C16 C15 C5 131.6(6) . .
C15 C16 C17 107.7(6) . .
C18 C17 C16 108.7(6) . .
C17 C18 N2 106.2(6) . .
C17 C18 C19 132.3(6) . .
N2 C18 C19 121.4(6) . .
C22 C19 C20 110.5(6) . .
C22 C19 C18 110.9(6) . .
C20 C19 C18 111.0(6) . .
C22 C19 C21 109.1(6) . .
C20 C19 C21 107.8(6) . .
C18 C19 C21 107.3(6) . .
N3 C22 C23 104.3(6) . .
N3 C22 C19 122.7(6) . .
C23 C22 C19 132.9(6) . .
C22 C23 C24 109.9(6) . .
C25 C24 C23 107.9(6) . .
C24 C25 N3 106.1(6) . .
C24 C25 C26 131.6(6) . .
N3 C25 C26 122.1(6) . .
C35 C26 C27 108.4(6) . .
C35 C26 C25 108.8(6) . .
C27 C26 C25 110.6(6) . .
C35 C26 C36 108.0(6) . .
C27 C26 C36 111.0(6) . .
C25 C26 C36 110.0(6) . .
C32 C27 C28 117.3(7) . .
C32 C27 C26 122.3(7) . .
C28 C27 C26 120.2(6) . .
C29 C28 C27 122.8(7) . .
C28 C29 C30 119.4(8) . .
C31 C30 C29 118.2(7) . .
C31 C30 C33 120.7(7) . .
C29 C30 C33 121.1(7) . .
C32 C31 C30 121.7(7) . .
C27 C32 C31 120.5(7) . .
C34 C33 C30 178.6(9) . .
C33 C34 C13 178.5(10) . 3_666
C37 C36 N4 106.3(7) . .
C37 C36 C26 131.0(7) . .
N4 C36 C26 122.7(6) . .
C36 C37 C38 108.7(7) . .
C39 C38 C37 107.3(7) . .
C38 C39 N4 107.2(7) . .
C38 C39 C40 130.9(7) . .
N4 C39 C40 122.0(6) . .
C39 C40 C1 110.4(6) . .
C39 C40 C42 109.0(6) . .
C1 C40 C42 108.6(6) . .
C39 C40 C41 109.4(6) . .
C1 C40 C41 110.4(6) . .
C42 C40 C41 109.0(6) . .
C1 N1 C4 111.3(6) . .
C15 N2 C18 111.2(6) . .
C25 N3 C22 111.8(6) . .
C39 N4 C36 110.5(6) . .
N1B O1B C1C 10.0(13) . .
N1C N1B O1B 8(3) . .
N1C N1B C1B 127.4(18) . .
O1B N1B C1B 120.3(14) . .
N1C N1B C5B 112.6(18) . .
O1B N1B C5B 119.7(14) . .
C1B N1B C5B 120.0 . .
N1C N1B C2C 167(2) . .
O1B N1B C2C 161.0(17) . .
C1B N1B C2C 50.4(6) . .
C5B N1B C2C 71.7(6) . .
C1C C1B C2C 68.0(13) . .
C1C C1B N1B 10.5(14) . .
C2C C1B N1B 75.2(7) . .
C1C C1B C2B 115.0(12) . .
C2C C1B C2B 48.2(7) . .
N1B C1B C2B 120.0 . .
C2C C2B C3B 62.1(9) . .
C2C C2B C1B 62.4(9) . .
C3B C2B C1B 120.0 . .
C2C C2B C6B 159.6(16) . .
C3B C2B C6B 128.0(8) . .
C1B C2B C6B 111.9(8) . .
C2C C3B C2B 48.3(8) . .
C2C C3B C4B 75.1(7) . .
C2B C3B C4B 120.0 . .
C5B C4B C3B 120.0 . .
C5B C4B C9B 112.8(8) . .
C3B C4B C9B 127.1(8) . .
C5B C4B C2C 71.9(6) . .
C3B C4B C2C 50.2(5) . .
C9B C4B C2C 167.7(14) . .
C4B C5B N1B 120.0 . .
C4B C5B C1C 110.9(10) . .
N1B C5B C1C 11.9(11) . .
C4B C5B C2C 60.7(5) . .
N1B C5B C2C 61.0(6) . .
C1C C5B C2C 50.6(10) . .
O2B' C6B O2B 22.8(19) . .
O2B' C6B C11' 17(3) . 3_666
O2B C6B C11' 6(3) . 3_666
O2B' C6B C2B 121.0(15) . .
O2B C6B C2B 139.4(14) . .
C11' C6B C2B 135.2(14) 3_666 .
O2B' C6B N2B' 112.7(12) . .
O2B C6B N2B' 98.1(14) . .
C11' C6B N2B' 101.5(15) 3_666 .
C2B C6B N2B' 122.4(9) . .
O2B' C6B N2B 127.3(14) . .
O2B C6B N2B 111.5(12) . .
C11' C6B N2B 115.5(14) 3_666 .
C2B C6B N2B 109.1(9) . .
N2B' C6B N2B 14.7(8) . .
O2B' C6B C11B 33.9(13) . 3_666
O2B C6B C11B 19.1(18) . 3_666
C11' C6B C11B 21.2(18) 3_666 3_666
C2B C6B C11B 154.9(12) . 3_666
N2B' C6B C11B 80.5(12) . 3_666
N2B C6B C11B 94.6(11) . 3_666
O2B' C6B C10' 68.2(14) . 3_666
O2B C6B C10' 49.5(13) . 3_666
C11' C6B C10' 53.9(10) 3_666 3_666
C2B C6B C10' 170.8(9) . 3_666
N2B' C6B C10' 49.2(8) . 3_666
N2B C6B C10' 62.1(7) . 3_666
C11B C6B C10' 34.3(9) 3_666 3_666
C8B' C9B O3B' 56(2) 3_666 .
C8B' C9B O3B 27(2) 3_666 .
O3B' C9B O3B 30.2(17) . .
C8B' C9B C4B 147(2) 3_666 .
O3B' C9B C4B 120.8(14) . .
O3B C9B C4B 136.5(15) . .
C8B' C9B N3B' 74.3(16) 3_666 .
O3B' C9B N3B' 115.7(14) . .
O3B C9B N3B' 97.3(16) . .
C4B C9B N3B' 123.0(10) . .
C8B' C9B N3B 94.9(14) 3_666 .
O3B' C9B N3B 124.9(16) . .
O3B C9B N3B 115.0(13) . .
C4B C9B N3B 108.1(8) . .
N3B' C9B N3B 22.0(14) . .
C8B' C9B C7B 48.0(14) 3_666 3_666
O3B' C9B C7B 98.9(14) . 3_666
O3B C9B C7B 73.5(14) . 3_666
C4B C9B C7B 137.3(12) . 3_666
N3B' C9B C7B 28.4(13) . 3_666
N3B C9B C7B 50.3(9) . 3_666
C8B' C9B C8B 51(2) 3_666 3_666
O3B' C9B C8B 101.4(19) . 3_666
O3B C9B C8B 72.2(19) . 3_666
C4B C9B C8B 105.9(12) . 3_666
N3B' C9B C8B 68.3(16) . 3_666
N3B C9B C8B 87.1(14) . 3_666
C7B C9B C8B 46.5(7) 3_666 3_666
C8B' C9B C7B' 48.2(11) 3_666 3_666
O3B' C9B C7B' 86.9(13) . 3_666
O3B C9B C7B' 68.2(13) . 3_666
C4B C9B C7B' 152.3(10) . 3_666
N3B' C9B C7B' 29.6(9) . 3_666
N3B C9B C7B' 47.4(8) . 3_666
C7B C9B C7B' 20.9(11) 3_666 3_666
C8B C9B C7B' 65.6(12) 3_666 3_666
C7B N2B C6B 112.5(13) . .
N2B C7B C8B 97.6(13) . .
N2B C7B C9B 74.7(12) . 3_666
C8B C7B C9B 67.5(18) . 3_666
C7B C8B C9B 66.0(16) . 3_666
C7B C8B C1S 137(3) . 2_655
C9B C8B C1S 122.2(16) 3_666 2_655
C9B N3B C10B 108.1(12) . .
N3B C10B C11B 123.6(16) . .
C10B C11B C6B 77.8(13) . 3_666
C6B N2B' C7B' 116.3(15) . .
N2B' C7B' C8B' 97.6(14) . .
N2B' C7B' C9B 73.9(11) . 3_666
C8B' C7B' C9B 33.0(14) . 3_666
C9B C8B' C7B' 99(2) 3_666 .
C9B N3B' C10' 144.9(17) . .
N3B' C10' C11' 123.9(16) . .
N3B' C10' C6B 76.7(12) . 3_666
C11' C10' C6B 47.4(13) . 3_666
C6B C11' C10' 78.7(14) 3_666 .
N1B N1C C1C 9.7(14) . .
C1B C1C N1C 124(2) . .
C1B C1C O1B 118.8(19) . .
N1C C1C O1B 7(2) . .
C1B C1C C2C 59.5(13) . .
N1C C1C C2C 176(2) . .
O1B C1C C2C 177(2) . .
C1B C1C C5B 131(2) . .
N1C C1C C5B 97.8(19) . .
O1B C1C C5B 104.5(17) . .
C2C C1C C5B 77.9(14) . .
C2B C2C C3B 69.6(9) . .
C2B C2C C1B 69.3(10) . .
C3B C2C C1B 132.8(16) . .
C2B C2C C1C 120.5(18) . .
C3B C2C C1C 145.9(19) . .
C1B C2C C1C 52.5(12) . .
C2B C2C C4B 120.6(14) . .
C3B C2C C4B 54.6(6) . .
C1B C2C C4B 139.1(16) . .
C1C C2C C4B 98.6(13) . .
C2B C2C N1B 120.1(15) . .
C3B C2C N1B 139.3(15) . .
C1B C2C N1B 54.4(6) . .
C1C C2C N1B 6.7(11) . .
C4B C2C N1B 93.7(9) . .
C2B C2C C5B 145.6(18) . .
C3B C2C C5B 100.5(11) . .
C1B C2C C5B 100.3(11) . .
C1C C2C C5B 51.5(11) . .
C4B C2C C5B 47.4(5) . .
N1B C2C C5B 47.3(5) . .
C1S C2S C1S' 51.2(15) . .
N1S C1S C1S' 109(3) . .
N1S C1S C2S 173(2) . .
C1S' C1S C2S 64.7(12) . .
N1S C1S C8B 79.6(16) . 2_645
C1S' C1S C8B 52.1(18) . 2_645
C2S C1S C8B 93.6(12) . 2_645
N1S' C1S' C1S 112(3) . .
N1S' C1S' C2S 176(4) . .
C1S C1S' C2S 64.1(12) . .

loop_
_geom_bond_atom_site_label_1
_geom_bond_atom_site_label_2
_geom_bond_distance
_geom_bond_site_symmetry_2
C1 N1 1.358(9) .
C1 C2 1.370(10) .
C1 C40 1.526(11) .
C2 C3 1.397(10) .
C3 C4 1.364(10) .
C4 N1 1.387(9) .
C4 C5 1.484(10) .
C5 C15 1.517(9) .
C5 C6 1.529(9) .
C5 C14 1.565(9) .
C6 C11 1.372(10) .
C6 C7 1.387(9) .
C7 C8 1.391(10) .
C8 C9 1.383(10) .
C9 C10 1.383(10) .
C9 C12 1.417(10) .
C10 C11 1.371(10) .
C12 C13 1.206(10) .
C13 C34 1.376(11) 3_666
C15 N2 1.354(8) .
C15 C16 1.374(9) .
C16 C17 1.408(10) .
C17 C18 1.343(10) .
C18 N2 1.382(8) .
C18 C19 1.521(10) .
C19 C22 1.474(10) .
C19 C20 1.519(10) .
C19 C21 1.543(10) .
C22 N3 1.372(9) .
C22 C23 1.371(10) .
C23 C24 1.384(10) .
C24 C25 1.363(9) .
C25 N3 1.369(9) .
C25 C26 1.519(10) .
C26 C35 1.508(10) .
C26 C27 1.517(10) .
C26 C36 1.521(10) .
C27 C32 1.375(10) .
C27 C28 1.389(10) .
C28 C29 1.362(10) .
C29 C30 1.391(11) .
C30 C31 1.378(11) .
C30 C33 1.425(11) .
C31 C32 1.376(10) .
C33 C34 1.206(11) .
C34 C13 1.376(11) 3_666
C36 C37 1.335(10) .
C36 N4 1.383(9) .
C37 C38 1.423(11) .
C38 C39 1.351(11) .
C39 N4 1.357(9) .
C39 C40 1.512(10) .
C40 C42 1.534(11) .
C40 C41 1.537(11) .
O1B N1B 1.17(3) .
O1B C1C 1.37(4) .
N1B N1C 1.08(4) .
N1B C1B 1.3900 .
N1B C5B 1.3900 .
N1B C2C 1.653(17) .
C1B C1C 1.21(3) .
C1B C2C 1.317(18) .
C1B C2B 1.3900 .
C2B C2C 1.108(17) .
C2B C3B 1.3900 .
C2B C6B 1.450(5) .
C3B C2C 1.310(17) .
C3B C4B 1.3900 .
C4B C5B 1.3900 .
C4B C9B 1.449(5) .
C4B C2C 1.647(18) .
C5B C1C 1.44(2) .
C5B C2C 1.794(17) .
C6B O2B' 1.209(5) .
C6B O2B 1.212(5) .
C6B C11' 1.40(4) 3_666
C6B N2B' 1.467(5) .
C6B N2B 1.472(5) .
C6B C11B 1.75(3) 3_666
C6B C10' 1.87(3) 3_666
C9B C8B' 1.13(4) 3_666
C9B O3B' 1.20(2) .
C9B O3B 1.210(5) .
C9B N3B' 1.468(5) .
C9B N3B 1.469(5) .
C9B C7B 1.94(3) 3_666
C9B C8B 1.96(4) 3_666
C9B C7B' 2.04(3) 3_666
N2B C7B 1.471(4) .
C7B C8B 1.540(5) .
C7B C9B 1.94(3) 3_666
C8B C9B 1.96(4) 3_666
C8B C1S 2.04(4) 2_655
N3B C10B 1.470(4) .
C10B C11B 1.540(5) .
C11B C6B 1.75(3) 3_666
N2B' C7B' 1.470(4) .
C7B' C8B' 1.539(7) .
C7B' C9B 2.04(3) 3_666
C8B' C9B 1.13(4) 3_666
N3B' C10' 1.470(4) .
C10' C11' 1.539(7) .
C10' C6B 1.87(3) 3_666
C11' C6B 1.40(4) 3_666
N1C C1C 1.29(4) .
C1C C2C 1.42(3) .
C2S C1S 1.481(15) .
C2S C1S' 1.489(17) .
C1S N1S 1.167(16) .
C1S C1S' 1.28(4) .
C1S C8B 2.04(4) 2_645
C1S' N1S' 1.157(18) .

loop_
_geom_torsion_atom_site_label_1
_geom_torsion_atom_site_label_2
_geom_torsion_atom_site_label_3
_geom_torsion_atom_site_label_4
_geom_torsion
_geom_torsion_site_symmetry_1
_geom_torsion_site_symmetry_4
N1 C1 C2 C3 -1.5(8) . .
C40 C1 C2 C3 -178.3(7) . .
C1 C2 C3 C4 1.5(8) . .
C2 C3 C4 N1 -0.9(7) . .
C2 C3 C4 C5 176.7(7) . .
C3 C4 C5 C15 103.5(8) . .
N1 C4 C5 C15 -79.3(7) . .
C3 C4 C5 C6 -131.6(8) . .
N1 C4 C5 C6 45.6(8) . .
C3 C4 C5 C14 -13.5(10) . .
N1 C4 C5 C14 163.7(6) . .
C4 C5 C6 C11 -149.4(6) . .
C15 C5 C6 C11 -25.6(9) . .
C14 C5 C6 C11 91.6(8) . .
C4 C5 C6 C7 32.0(9) . .
C15 C5 C6 C7 155.8(6) . .
C14 C5 C6 C7 -87.0(8) . .
C11 C6 C7 C8 2.6(11) . .
C5 C6 C7 C8 -178.8(6) . .
C6 C7 C8 C9 0.6(11) . .
C7 C8 C9 C10 -2.8(11) . .
C7 C8 C9 C12 173.5(7) . .
C8 C9 C10 C11 1.9(11) . .
C12 C9 C10 C11 -174.3(7) . .
C9 C10 C11 C6 1.3(11) . .
C7 C6 C11 C10 -3.6(10) . .
C5 C6 C11 C10 177.9(6) . .
C10 C9 C12 C13 84(9) . .
C8 C9 C12 C13 -93(9) . .
C9 C12 C13 C34 -114(26) . 3_666
C4 C5 C15 N2 76.5(8) . .
C6 C5 C15 N2 -48.5(9) . .
C14 C5 C15 N2 -165.7(6) . .
C4 C5 C15 C16 -101.0(9) . .
C6 C5 C15 C16 134.0(8) . .
C14 C5 C15 C16 16.8(11) . .
N2 C15 C16 C17 0.6(8) . .
C5 C15 C16 C17 178.4(7) . .
C15 C16 C17 C18 0.0(9) . .
C16 C17 C18 N2 -0.5(8) . .
C16 C17 C18 C19 176.4(8) . .
C17 C18 C19 C22 106.0(9) . .
N2 C18 C19 C22 -77.4(8) . .
C17 C18 C19 C20 -130.7(9) . .
N2 C18 C19 C20 45.9(9) . .
C17 C18 C19 C21 -13.1(11) . .
N2 C18 C19 C21 163.4(6) . .
C20 C19 C22 N3 -50.7(9) . .
C18 C19 C22 N3 72.9(8) . .
C21 C19 C22 N3 -169.0(6) . .
C20 C19 C22 C23 128.2(9) . .
C18 C19 C22 C23 -108.2(9) . .
C21 C19 C22 C23 9.9(11) . .
N3 C22 C23 C24 1.9(8) . .
C19 C22 C23 C24 -177.2(7) . .
C22 C23 C24 C25 -2.0(9) . .
C23 C24 C25 N3 1.3(8) . .
C23 C24 C25 C26 176.1(7) . .
C24 C25 C26 C35 -7.1(11) . .
N3 C25 C26 C35 167.1(6) . .
C24 C25 C26 C27 -126.0(8) . .
N3 C25 C26 C27 48.1(9) . .
C24 C25 C26 C36 111.0(9) . .
N3 C25 C26 C36 -74.8(8) . .
C35 C26 C27 C32 91.1(8) . .
C25 C26 C27 C32 -149.7(7) . .
C36 C26 C27 C32 -27.3(9) . .
C35 C26 C27 C28 -83.6(8) . .
C25 C26 C27 C28 35.6(9) . .
C36 C26 C27 C28 158.0(7) . .
C32 C27 C28 C29 3.1(11) . .
C26 C27 C28 C29 178.1(7) . .
C27 C28 C29 C30 -2.2(12) . .
C28 C29 C30 C31 0.9(12) . .
C28 C29 C30 C33 -179.6(8) . .
C29 C30 C31 C32 -0.7(12) . .
C33 C30 C31 C32 179.8(7) . .
C28 C27 C32 C31 -2.8(11) . .
C26 C27 C32 C31 -177.6(6) . .
C30 C31 C32 C27 1.7(12) . .
C31 C30 C33 C34 -44(38) . .
C29 C30 C33 C34 136(38) . .
C30 C33 C34 C13 88(53) . 3_666
C35 C26 C36 C37 14.2(11) . .
C27 C26 C36 C37 132.9(8) . .
C25 C26 C36 C37 -104.4(9) . .
C35 C26 C36 N4 -166.7(6) . .
C27 C26 C36 N4 -48.1(9) . .
C25 C26 C36 N4 74.6(8) . .
N4 C36 C37 C38 3.2(9) . .
C26 C36 C37 C38 -177.6(7) . .
C36 C37 C38 C39 -2.2(10) . .
C37 C38 C39 N4 0.2(9) . .
C37 C38 C39 C40 -179.6(8) . .
C38 C39 C40 C1 107.6(10) . .
N4 C39 C40 C1 -72.2(9) . .
C38 C39 C40 C42 -11.6(12) . .
N4 C39 C40 C42 168.6(7) . .
C38 C39 C40 C41 -130.7(9) . .
N4 C39 C40 C41 49.5(9) . .
N1 C1 C40 C39 76.7(8) . .
C2 C1 C40 C39 -107.0(8) . .
N1 C1 C40 C42 -163.8(6) . .
C2 C1 C40 C42 12.5(10) . .
N1 C1 C40 C41 -44.4(9) . .
C2 C1 C40 C41 131.9(8) . .
C2 C1 N1 C4 1.0(7) . .
C40 C1 N1 C4 178.1(6) . .
C3 C4 N1 C1 -0.1(7) . .
C5 C4 N1 C1 -178.0(6) . .
C16 C15 N2 C18 -0.9(8) . .
C5 C15 N2 C18 -179.0(6) . .
C17 C18 N2 C15 0.9(8) . .
C19 C18 N2 C15 -176.4(6) . .
C24 C25 N3 C22 -0.1(8) . .
C26 C25 N3 C22 -175.6(6) . .
C23 C22 N3 C25 -1.1(8) . .
C19 C22 N3 C25 178.1(6) . .
C38 C39 N4 C36 1.8(9) . .
C40 C39 N4 C36 -178.4(7) . .
C37 C36 N4 C39 -3.2(8) . .
C26 C36 N4 C39 177.6(6) . .
C1C O1B N1B N1C -142(26) . .
C1C O1B N1B C1B 58(7) . .
C1C O1B N1B C5B -120(7) . .
C1C O1B N1B C2C 3(6) . .
N1C N1B C1B C1C -117(7) . .
O1B N1B C1B C1C -114(7) . .
C5B N1B C1B C1C 64(7) . .
C2C N1B C1B C1C 46(7) . .
N1C N1B C1B C2C -163(3) . .
O1B N1B C1B C2C -160(2) . .
C5B N1B C1B C2C 18.5(10) . .
N1C N1B C1B C2B 179(3) . .
O1B N1B C1B C2B -178(2) . .
C5B N1B C1B C2B 0.0 . .
C2C N1B C1B C2B -18.5(10) . .
C1C C1B C2B C2C 13.9(18) . .
N1B C1B C2B C2C 24.3(13) . .
C1C C1B C2B C3B -10.4(15) . .
C2C C1B C2B C3B -24.3(13) . .
N1B C1B C2B C3B 0.0 . .
C1C C1B C2B C6B 172.3(19) . .
C2C C1B C2B C6B 158.4(19) . .
N1B C1B C2B C6B -177.3(11) . .
C1B C2B C3B C2C 24.4(13) . .
C6B C2B C3B C2C -159(2) . .
C2C C2B C3B C4B -24.4(13) . .
C1B C2B C3B C4B 0.0 . .
C6B C2B C3B C4B 176.9(13) . .
C2C C3B C4B C5B -18.6(10) . .
C2B C3B C4B C5B 0.0 . .
C2C C3B C4B C9B 164.6(17) . .
C2B C3B C4B C9B -176.8(14) . .
C2B C3B C4B C2C 18.6(10) . .
C3B C4B C5B N1B 0.0 . .
C9B C4B C5B N1B 177.2(12) . .
C2C C4B C5B N1B -14.9(8) . .
C3B C4B C5B C1C 8.5(13) . .
C9B C4B C5B C1C -174.3(17) . .
C2C C4B C5B C1C -6.4(14) . .
C3B C4B C5B C2C 14.9(8) . .
C9B C4B C5B C2C -167.8(15) . .
N1C N1B C5B C4B -179(2) . .
O1B N1B C5B C4B 178(2) . .
C1B N1B C5B C4B 0.0 . .
C2C N1B C5B C4B 14.9(8) . .
N1C N1B C5B C1C 139(6) . .
O1B N1B C5B C1C 136(6) . .
C1B N1B C5B C1C -42(5) . .
C2C N1B C5B C1C -27(5) . .
N1C N1B C5B C2C 166(3) . .
O1B N1B C5B C2C 163(2) . .
C1B N1B C5B C2C -14.9(8) . .
C2C C2B C6B O2B' 57(5) . .
C3B C2B C6B O2B' 171(2) . .
C1B C2B C6B O2B' -12(2) . .
C2C C2B C6B O2B 75(6) . .
C3B C2B C6B O2B -171(3) . .
C1B C2B C6B O2B 6(4) . .
C2C C2B C6B C11' 69(6) . 3_666
C3B C2B C6B C11' -178(4) . 3_666
C1B C2B C6B C11' -1(5) . 3_666
C2C C2B C6B N2B' -99(4) . .
C3B C2B C6B N2B' 15(2) . .
C1B C2B C6B N2B' -168.4(16) . .
C2C C2B C6B N2B -106(4) . .
C3B C2B C6B N2B 7.6(18) . .
C1B C2B C6B N2B -175.3(11) . .
C2C C2B C6B C11B 54(7) . 3_666
C3B C2B C6B C11B 168(4) . 3_666
C1B C2B C6B C11B -15(5) . 3_666
C2C C2B C6B C10' -121(9) . 3_666
C3B C2B C6B C10' -8(10) . 3_666
C1B C2B C6B C10' 169(9) . 3_666
C5B C4B C9B C8B' -48(4) . 3_666
C3B C4B C9B C8B' 129(4) . 3_666
C2C C4B C9B C8B' -158(5) . 3_666
C5B C4B C9B O3B' 26(2) . .
C3B C4B C9B O3B' -157(2) . .
C2C C4B C9B O3B' -84(5) . .
C5B C4B C9B O3B -7(3) . .
C3B C4B C9B O3B 170(3) . .
C2C C4B C9B O3B -117(5) . .
C5B C4B C9B N3B' -161.9(18) . .
C3B C4B C9B N3B' 15(2) . .
C2C C4B C9B N3B' 88(6) . .
C5B C4B C9B N3B -180.0(12) . .
C3B C4B C9B N3B -3.0(19) . .
C2C C4B C9B N3B 70(5) . .
C5B C4B C9B C7B -129.4(13) . 3_666
C3B C4B C9B C7B 48(2) . 3_666
C2C C4B C9B C7B 120(5) . 3_666
C5B C4B C9B C8B -87.8(13) . 3_666
C3B C4B C9B C8B 89.2(15) . 3_666
C2C C4B C9B C8B 162(5) . 3_666
C5B C4B C9B C7B' -155(3) . 3_666
C3B C4B C9B C7B' 22(4) . 3_666
C2C C4B C9B C7B' 94(6) . 3_666
O2B' C6B N2B C7B 3(3) . .
O2B C6B N2B C7B -16(3) . .
C11' C6B N2B C7B -11(4) 3_666 .
C2B C6B N2B C7B 164.9(18) . .
N2B' C6B N2B C7B 9(5) . .
C11B C6B N2B C7B -7(3) 3_666 .
C10' C6B N2B C7B -18(2) 3_666 .
C6B N2B C7B C8B -147(2) . .
C6B N2B C7B C9B 148.4(16) . 3_666
N2B C7B C8B C9B -69.9(17) . 3_666
N2B C7B C8B C1S 42(4) . 2_655
C9B C7B C8B C1S 112(3) 3_666 2_655
C8B' C9B N3B C10B 16(3) 3_666 .
O3B' C9B N3B C10B -35(3) . .
O3B C9B N3B C10B -2(3) . .
C4B C9B N3B C10B 172.4(18) . .
N3B' C9B N3B C10B 36(3) . .
C7B C9B N3B C10B 35.3(18) 3_666 .
C8B C9B N3B C10B 67(2) 3_666 .
C7B' C9B N3B C10B 8(2) 3_666 .
C9B N3B C10B C11B -159(3) . .
N3B C10B C11B C6B -1(3) . 3_666
O2B' C6B N2B' C7B' 37(3) . .
O2B C6B N2B' C7B' 19(3) . .
C11' C6B N2B' C7B' 24(4) 3_666 .
C2B C6B N2B' C7B' -165(2) . .
N2B C6B N2B' C7B' -138(8) . .
C11B C6B N2B' C7B' 26(3) 3_666 .
C10' C6B N2B' C7B' 10(2) 3_666 .
C6B N2B' C7B' C8B' 164(3) . .
C6B N2B' C7B' C9B 141(2) . 3_666
N2B' C7B' C8B' C9B -44(3) . 3_666
C8B' C9B N3B' C10' 38(5) 3_666 .
O3B' C9B N3B' C10' -1(6) . .
O3B C9B N3B' C10' 24(5) . .
C4B C9B N3B' C10' -173(4) . .
N3B C9B N3B' C10' -121(7) . .
C7B C9B N3B' C10' 57(4) 3_666 .
C8B C9B N3B' C10' 92(5) 3_666 .
C7B' C9B N3B' C10' 13(4) 3_666 .
C9B N3B' C10' C11' 160(5) . .
C9B N3B' C10' C6B 165(5) . 3_666
N3B' C10' C11' C6B 6(5) . 3_666
O1B N1B N1C C1C 42(28) . .
C1B N1B N1C C1C 64(7) . .
C5B N1B N1C C1C -117(8) . .
C2C N1B N1C C1C -11(8) . .
C2C C1B C1C N1C 177(3) . .
N1B C1B C1C N1C 45(6) . .
C2B C1B C1C N1C 166(2) . .
C2C C1B C1C O1B -178(3) . .
N1B C1B C1C O1B 50(6) . .
C2B C1B C1C O1B 171.1(16) . .
N1B C1B C1C C2C -132(7) . .
C2B C1B C1C C2C -11.1(15) . .
C2C C1B C1C C5B 35(3) . .
N1B C1B C1C C5B -97(8) . .
C2B C1B C1C C5B 23(3) . .
N1B N1C C1C C1B -99(9) . .
N1B N1C C1C O1B -141(26) . .
N1B N1C C1C C2C 43(33) . .
N1B N1C C1C C5B 53(7) . .
N1B O1B C1C C1B -106(8) . .
N1B O1B C1C N1C 34(24) . .
N1B O1B C1C C2C -154(57) . .
N1B O1B C1C C5B 49(6) . .
C4B C5B C1C C1B -23(3) . .
N1B C5B C1C C1B 119(7) . .
C2C C5B C1C C1B -30(2) . .
C4B C5B C1C N1C -172.0(18) . .
N1B C5B C1C N1C -31(5) . .
C2C C5B C1C N1C -179(3) . .
C4B C5B C1C O1B -173.8(14) . .
N1B C5B C1C O1B -32(5) . .
C2C C5B C1C O1B 179(2) . .
C4B C5B C1C C2C 7.3(16) . .
N1B C5B C1C C2C 149(6) . .
C1B C2B C2C C3B -156.2(12) . .
C6B C2B C2C C3B 125(4) . .
C3B C2B C2C C1B 156.2(12) . .
C6B C2B C2C C1B -79(4) . .
C3B C2B C2C C1C 144(2) . .
C1B C2B C2C C1C -12.5(16) . .
C6B C2B C2C C1C -91(5) . .
C3B C2B C2C C4B 20.5(10) . .
C1B C2B C2C C4B -136(2) . .
C6B C2B C2C C4B 146(3) . .
C3B C2B C2C N1B 136.0(19) . .
C1B C2B C2C N1B -20.3(9) . .
C6B C2B C2C N1B -99(4) . .
C3B C2B C2C C5B 79(2) . .
C1B C2B C2C C5B -78(2) . .
C6B C2B C2C C5B -156(3) . .
C4B C3B C2C C2B 158.3(11) . .
C2B C3B C2C C1B -30.9(13) . .
C4B C3B C2C C1B 127(2) . .
C2B C3B C2C C1C -115(4) . .
C4B C3B C2C C1C 44(3) . .
C2B C3B C2C C4B -158.3(11) . .
C2B C3B C2C N1B -113(3) . .
C4B C3B C2C N1B 45.4(18) . .
C2B C3B C2C C5B -145.7(17) . .
C4B C3B C2C C5B 12.6(6) . .
C1C C1B C2C C2B -166.5(18) . .
N1B C1B C2C C2B -158.4(11) . .
C1C C1B C2C C3B -135(3) . .
N1B C1B C2C C3B -127(2) . .
C2B C1B C2C C3B 31.0(13) . .
N1B C1B C2C C1C 8.1(15) . .
C2B C1B C2C C1C 166.5(18) . .
C1C C1B C2C C4B -53(2) . .
N1B C1B C2C C4B -45.1(16) . .
C2B C1B C2C C4B 113(2) . .
C1C C1B C2C N1B -8.1(15) . .
C2B C1B C2C N1B 158.4(11) . .
C1C C1B C2C C5B -20.5(16) . .
N1B C1B C2C C5B -12.5(6) . .
C2B C1B C2C C5B 145.9(16) . .
C1B C1C C2C C2B 14.7(18) . .
N1C C1C C2C C2B -129(35) . .
O1B C1C C2C C2B 63(53) . .
C5B C1C C2C C2B -139(2) . .
C1B C1C C2C C3B 113(3) . .
N1C C1C C2C C3B -30(37) . .
O1B C1C C2C C3B 162(50) . .
C5B C1C C2C C3B -41(3) . .
N1C C1C C2C C1B -144(36) . .
O1B C1C C2C C1B 48(52) . .
C5B C1C C2C C1B -154(2) . .
C1B C1C C2C C4B 148.0(17) . .
N1C C1C C2C C4B 4(36) . .
O1B C1C C2C C4B -164(52) . .
C5B C1C C2C C4B -5.8(13) . .
C1B C1C C2C N1B 104(10) . .
N1C C1C C2C N1B -40(31) . .
O1B C1C C2C N1B 152(59) . .
C5B C1C C2C N1B -50(9) . .
C1B C1C C2C C5B 154(2) . .
N1C C1C C2C C5B 10(35) . .
O1B C1C C2C C5B -158(53) . .
C5B C4B C2C C2B 139(2) . .
C3B C4B C2C C2B -23.7(11) . .
C9B C4B C2C C2B -106(5) . .
C5B C4B C2C C3B 163.1(9) . .
C9B C4B C2C C3B -82(5) . .
C5B C4B C2C C1B 46.1(17) . .
C3B C4B C2C C1B -117(2) . .
C9B C4B C2C C1B 161(4) . .
C5B C4B C2C C1C 6.1(13) . .
C3B C4B C2C C1C -157.0(19) . .
C9B C4B C2C C1C 121(5) . .
C5B C4B C2C N1B 10.8(5) . .
C3B C4B C2C N1B -152.3(14) . .
C9B C4B C2C N1B 125(5) . .
C3B C4B C2C C5B -163.1(9) . .
C9B C4B C2C C5B 114(5) . .
N1C N1B C2C C2B 109(9) . .
O1B N1B C2C C2B 91(6) . .
C1B N1B C2C C2B 23.5(11) . .
C5B N1B C2C C2B -139.7(18) . .
N1C N1B C2C C3B -157(8) . .
O1B N1B C2C C3B -176(5) . .
C1B N1B C2C C3B 117(2) . .
C5B N1B C2C C3B -46.4(19) . .
N1C N1B C2C C1B 86(9) . .
O1B N1B C2C C1B 67(5) . .
C5B N1B C2C C1B -163.2(9) . .
N1C N1B C2C C1C 14(11) . .
O1B N1B C2C C1C -4(9) . .
C1B N1B C2C C1C -71(9) . .
C5B N1B C2C C1C 125(9) . .
N1C N1B C2C C4B -122(9) . .
O1B N1B C2C C4B -141(5) . .
C1B N1B C2C C4B 152.3(14) . .
C5B N1B C2C C4B -10.9(6) . .
N1C N1B C2C C5B -111(9) . .
O1B N1B C2C C5B -130(5) . .
C1B N1B C2C C5B 163.2(9) . .
C4B C5B C2C C2B -83(2) . .
N1B C5B C2C C2B 82(2) . .
C1C C5B C2C C2B 89(3) . .
C4B C5B C2C C3B -13.9(7) . .
N1B C5B C2C C3B 151.3(15) . .
C1C C5B C2C C3B 158(2) . .
C4B C5B C2C C1B -151.4(14) . .
N1B C5B C2C C1B 13.8(7) . .
C1C C5B C2C C1B 20.8(17) . .
C4B C5B C2C C1C -172.2(17) . .
N1B C5B C2C C1C -7.0(15) . .
N1B C5B C2C C4B 165.2(8) . .
C1C C5B C2C C4B 172.2(17) . .
C4B C5B C2C N1B -165.2(8) . .
C1C C5B C2C N1B 7.0(15) . .
C1S' C2S C1S N1S 24(23) . .
C1S' C2S C1S C8B 45(2) . 2_645
N1S C1S C1S' N1S' 4(5) . .
C2S C1S C1S' N1S' -179(4) . .
C8B C1S C1S' N1S' 64(3) 2_645 .
N1S C1S C1S' C2S -177(2) . .
C8B C1S C1S' C2S -117(2) 2_645 .
C1S C2S C1S' N1S' 16(59) . .
